data_7248071
loop_
_publ_author_name
'Lee, Young Hoon'
'Kusumoto, Sotaro'
'Atoini, Youssef'
'Koide, Yoshihiro'
'Hayami, Shinya'
'Kim, Yang'
'Harrowfield, Jack'
'Thu\'ery, Pierre'

_publ_section_title
;
 Uranyl ion coordination polymers with the dibenzobarrelene-based rac- and
 (R,R)-trans-9,10-dihydro-9,10-ethanoanthracene-11,12-dicarboxylate
 ligands
;
_journal_issue 9
_journal_name_full CrystEngComm
_journal_page_first 1278
_journal_page_last 1291
_journal_paper_doi 10.1039/D3CE01176C
_journal_volume 26
_journal_year 2024
_chemical_formula_sum 'C58 H56 N2 O18 U2'
_chemical_formula_weight 1545.10
_space_group_crystal_system monoclinic
_space_group_IT_number 15
_space_group_name_Hall '-C 2yc'
_space_group_name_H-M_alt 'C 1 2/c 1'
_atom_sites_solution_hydrogens mixed
_audit_update_record
;
2023-08-24 deposited with the CCDC.	2024-02-01 downloaded from the CCDC.
;
_cell_angle_alpha 90
_cell_angle_beta 96.4976(11)
_cell_angle_gamma 90
_cell_formula_units_Z 4
_cell_length_a 15.7139(5)
_cell_length_b 15.0080(5)
_cell_length_c 22.3323(6)
_cell_measurement_reflns_used 9895
_cell_measurement_temperature 100(2)
_cell_measurement_theta_max 33.1064
_cell_measurement_theta_min 2.6091
_cell_volume 5232.9(3)
_computing_cell_refinement 'SAINT V8.40B (Bruker AXS LLC, 2019)'
_computing_data_collection 'Bruker Instrument Service vV6.2.16'
_computing_data_reduction 'SAINT V8.40B (Bruker AXS LLC, 2019)'
_computing_molecular_graphics 'shelXle (C.B. Huebschle, rev 1328)'
_computing_structure_refinement 'SHELXL-2019/1 (Sheldrick, 2019)'
_computing_structure_solution 'XT, VERSION 2018/2'
_diffrn_ambient_temperature 100(2)
_diffrn_detector_area_resol_mean 7.41
_diffrn_detector_type 'Bruker PHOTON III area detector'
_diffrn_measured_fraction_theta_full 0.999
_diffrn_measured_fraction_theta_max 0.999
_diffrn_measurement_device 'Kappa diffractometer'
_diffrn_measurement_device_type 'Bruker D8 Quest'
_diffrn_measurement_method '\f and \w scans'
_diffrn_radiation_monochromator 'multilayer mirror optics'
_diffrn_radiation_type MoK\a
_diffrn_radiation_wavelength 0.71073
_diffrn_reflns_av_R_equivalents 0.0572
_diffrn_reflns_av_unetI/netI 0.0234
_diffrn_reflns_limit_h_max 21
_diffrn_reflns_limit_h_min -21
_diffrn_reflns_limit_k_max 20
_diffrn_reflns_limit_k_min -20
_diffrn_reflns_limit_l_max 30
_diffrn_reflns_limit_l_min -27
_diffrn_reflns_number 85794
_diffrn_reflns_theta_full 28.70
_diffrn_reflns_theta_max 28.70
_diffrn_reflns_theta_min 1.84
_diffrn_source 'microfocus sealed X-ray tube'
_diffrn_source_current 1.4
_diffrn_source_type 'Incoatec I\ms 70 W'
_diffrn_source_voltage 50
_exptl_absorpt_coefficient_mu 6.262
_exptl_absorpt_correction_T_max 0.75
_exptl_absorpt_correction_T_min 0.67
_exptl_absorpt_correction_type multi-scan
_exptl_absorpt_process_details
;
Krause, L., Herbst-Irmer, R., Sheldrick, G. M., Stalke, D. (2015).
"Comparison of silver and molybdenum microfocus X-ray sources for
single-crystal structure determination"
J. Appl. Cryst. 48, 3-10.
doi:10.1107/S1600576714022985
;
_exptl_crystal_colour 'translucent light yellow'
_exptl_crystal_density_diffrn 1.961
_exptl_crystal_density_method 'not measured'
_exptl_crystal_description parallelepiped
_exptl_crystal_F_000 2984
_exptl_crystal_size_max 0.071
_exptl_crystal_size_mid 0.062
_exptl_crystal_size_min 0.054
_refine_diff_density_max 0.693
_refine_diff_density_min -0.835
_refine_ls_extinction_method none
_refine_ls_goodness_of_fit_ref 1.059
_refine_ls_hydrogen_treatment mixed
_refine_ls_matrix_type full
_refine_ls_number_parameters 375
_refine_ls_number_reflns 6774
_refine_ls_number_restraints 6
_refine_ls_restrained_S_all 1.058
_refine_ls_R_factor_all 0.0232
_refine_ls_R_factor_gt 0.0194
_refine_ls_shift/su_max 0.004
_refine_ls_shift/su_mean 0.000
_refine_ls_structure_factor_coef Fsqd
_refine_ls_weighting_details 'w=1/[\s^2^(Fo^2^)+(0.0103P)^2^+19.4026P] where P=(Fo^2^+2Fc^2^)/3'
_refine_ls_weighting_scheme calc
_refine_ls_wR_factor_gt 0.0410
_refine_ls_wR_factor_ref 0.0431
_reflns_number_gt 6126
_reflns_number_total 6774
_reflns_threshold_expression 'I > 2\s(I)'
_cod_data_source_file d3ce01176c2.cif
_cod_data_source_block 2
_cod_depositor_comments
;
The following automatic conversions were performed:

data item '_exptl_absorpt_correction_type' value 'Multi-Scan' was
changed to 'multi-scan' in accordance with the
/home/data/users/saulius/crontab/automatic-downloads/rss-feeds/RSC/lib/dictionaries/cif_core.dic
dictionary named 'cif_core.dic' version 2.4.2 last updated on
2011-04-26.

Automatic conversion script
Id: cif_fix_values 8170 2020-07-09 18:12:32Z antanas 

 Adding full bibliography for 7248070--7248077.cif.
;
_cod_database_code 7248071

loop_
_space_group_symop_operation_xyz
'x, y, z'
'-x, y, -z+1/2'
'x+1/2, y+1/2, z'
'-x+1/2, y+1/2, -z+1/2'
'-x, -y, -z'
'x, -y, z-1/2'
'-x+1/2, -y+1/2, -z'
'x+1/2, -y+1/2, z-1/2'

loop_
_atom_site_type_symbol
_atom_site_label
_atom_site_fract_x
_atom_site_fract_y
_atom_site_fract_z
_atom_site_U_iso_or_equiv
_atom_site_adp_type
_atom_site_calc_flag
_atom_site_refinement_flags_adp
_atom_site_refinement_flags_occupancy
_atom_site_refinement_flags_posn
_atom_site_occupancy
_atom_site_disorder_assembly
_atom_site_disorder_group
U U1 0.36407(2) 0.25591(2) 0.41521(2) 0.00744(3) Uani d . . . 1 . .
O O1 0.38828(11) 0.15200(11) 0.45175(8) 0.0131(3) Uani d . . . 1 . .
O O2 0.34024(11) 0.36026(11) 0.37992(8) 0.0136(3) Uani d . . . 1 . .
O O3 0.49220(11) 0.30772(12) 0.46663(8) 0.0135(4) Uani d . . . 1 . .
O O4 0.59889(12) 0.39565(13) 0.50291(9) 0.0202(4) Uani d . . . 1 . .
O O5 0.31562(11) 0.31753(11) 0.50196(7) 0.0101(3) Uani d . . . 1 . .
O O6 0.28221(11) 0.28503(12) 0.59415(8) 0.0128(3) Uani d . . . 1 . .
O O7 0.34626(11) 0.18738(12) 0.31565(8) 0.0132(3) Uani d . . . 1 . .
O O8 0.47950(11) 0.22005(11) 0.34864(7) 0.0107(3) Uani d . . . 1 . .
O O9 0.61850(15) 0.18085(18) 0.43808(11) 0.0367(6) Uani d . . D 1 . .
H H9A 0.587(2) 0.223(2) 0.4473(18) 0.055000 Uiso d U . D 1 . .
H H9B 0.592(2) 0.154(2) 0.4088(13) 0.055000 Uiso d U . D 1 . .
N N1 0.76029(14) 0.38993(15) 0.47694(10) 0.0157(4) Uani d . . D 1 . .
H H1A 0.7055(7) 0.378(2) 0.4813(12) 0.019000 Uiso d U . D 1 . .
H H1B 0.7927(13) 0.375(2) 0.5113(8) 0.019000 Uiso d U . D 1 . .
C C1 0.47281(15) 0.39612(16) 0.55343(10) 0.0100(4) Uani d . . . 1 . .
H H1 0.426733 0.436118 0.534122 0.012000 Uiso calc U . R 1 . .
C C2 0.42870(15) 0.31630(15) 0.58255(10) 0.0092(4) Uani d . . . 1 . .
H H2 0.458413 0.261014 0.571033 0.011000 Uiso calc U . R 1 . .
C C3 0.52643(15) 0.36540(16) 0.50472(11) 0.0114(5) Uani d . . . 1 . .
C C4 0.33544(15) 0.30634(15) 0.55817(11) 0.0092(4) Uani d . . . 1 . .
C C5 0.52652(16) 0.45026(16) 0.60424(11) 0.0122(5) Uani d . . . 1 . .
H H5 0.559227 0.499914 0.587644 0.015000 Uiso calc U . R 1 . .
C C6 0.44442(15) 0.32314(16) 0.65226(10) 0.0103(4) Uani d . . . 1 . .
H H6 0.413994 0.275257 0.672571 0.012000 Uiso calc U . R 1 . .
C C7 0.54071(16) 0.31642(17) 0.66616(11) 0.0127(5) Uani d . . . 1 . .
C C8 0.58490(16) 0.38410(17) 0.63971(11) 0.0134(5) Uani d . . . 1 . .
C C9 0.67419(17) 0.3837(2) 0.64523(12) 0.0202(6) Uani d . . . 1 . .
H H9 0.704298 0.429263 0.626931 0.024000 Uiso calc U . R 1 . .
C C10 0.71866(18) 0.3163(2) 0.67763(13) 0.0241(6) Uani d . . . 1 . .
H H10 0.779499 0.316169 0.681774 0.029000 Uiso calc U . R 1 . .
C C11 0.67527(18) 0.2490(2) 0.70408(13) 0.0232(6) Uani d . . . 1 . .
H H11 0.706523 0.203260 0.726230 0.028000 Uiso calc U . R 1 . .
C C12 0.58580(18) 0.24825(18) 0.69827(12) 0.0184(5) Uani d . . . 1 . .
H H12 0.555992 0.201850 0.715971 0.022000 Uiso calc U . R 1 . .
C C13 0.46282(16) 0.48397(17) 0.64502(11) 0.0120(5) Uani d . . . 1 . .
C C14 0.41685(16) 0.41599(15) 0.66966(10) 0.0101(4) Uani d . . . 1 . .
C C15 0.35321(16) 0.43609(17) 0.70572(11) 0.0131(5) Uani d . . . 1 . .
H H15 0.320019 0.390049 0.720795 0.016000 Uiso calc U . R 1 . .
C C16 0.33874(17) 0.52526(17) 0.71953(12) 0.0165(5) Uani d . . . 1 . .
H H16 0.296252 0.539826 0.744978 0.020000 Uiso calc U . R 1 . .
C C17 0.38577(17) 0.59258(17) 0.69646(12) 0.0171(5) Uani d . . . 1 . .
H H17 0.376044 0.652816 0.706851 0.020000 Uiso calc U . R 1 . .
C C18 0.44731(17) 0.57263(17) 0.65808(12) 0.0156(5) Uani d . . . 1 . .
H H18 0.478126 0.618948 0.641130 0.019000 Uiso calc U . R 1 . .
C C19 0.45147(14) 0.13863(15) 0.25341(10) 0.0081(4) Uani d . . . 1 . .
H H19 0.420337 0.167094 0.216799 0.010000 Uiso calc U . R 1 . .
C C20 0.42565(15) 0.18601(15) 0.30897(10) 0.0085(4) Uani d . . . 1 . .
C C21 0.41903(15) 0.03946(15) 0.25720(11) 0.0104(4) Uani d . . . 1 . .
H H21 0.356892 0.036330 0.262888 0.013000 Uiso calc U . R 1 . .
C C22 0.47519(16) -0.00219(15) 0.30912(11) 0.0114(5) Uani d . . . 1 . .
C C23 0.56209(16) -0.00469(16) 0.30075(11) 0.0123(5) Uani d . . . 1 . .
C C24 0.62188(17) -0.04153(17) 0.34444(12) 0.0161(5) Uani d . . . 1 . .
H H24 0.680550 -0.045029 0.338092 0.019000 Uiso calc U . R 1 . .
C C25 0.59435(19) -0.07338(18) 0.39791(12) 0.0203(6) Uani d . . . 1 . .
H H25 0.634463 -0.099468 0.427851 0.024000 Uiso calc U . R 1 . .
C C26 0.5089(2) -0.06711(18) 0.40745(12) 0.0214(6) Uani d . . . 1 . .
H H26 0.491258 -0.086838 0.444529 0.026000 Uiso calc U . R 1 . .
C C27 0.44874(18) -0.03207(17) 0.36303(12) 0.0168(5) Uani d . . . 1 . .
H H27 0.390117 -0.028604 0.369504 0.020000 Uiso calc U . R 1 . .
C C28 0.7694(2) 0.48642(18) 0.46471(14) 0.0244(6) Uani d . . . 1 . .
H H28A 0.830124 0.501078 0.464660 0.037000 Uiso calc U . R 1 . .
H H28B 0.745503 0.521027 0.496073 0.037000 Uiso calc U . R 1 . .
H H28C 0.738444 0.500883 0.425314 0.037000 Uiso calc U . R 1 . .
C C29 0.78094(19) 0.33207(19) 0.42666(13) 0.0214(6) Uani d . . . 1 . .
H H29A 0.747698 0.351360 0.389123 0.032000 Uiso calc U . R 1 . .
H H29B 0.766542 0.270156 0.435160 0.032000 Uiso calc U . R 1 . .
H H29C 0.842216 0.336492 0.422509 0.032000 Uiso calc U . R 1 . .

loop_
_atom_site_aniso_label
_atom_site_aniso_U_11
_atom_site_aniso_U_22
_atom_site_aniso_U_33
_atom_site_aniso_U_12
_atom_site_aniso_U_13
_atom_site_aniso_U_23
U1 0.00678(4) 0.00904(4) 0.00684(4) -0.00132(3) 0.00232(3) -0.00128(3)
O1 0.0146(9) 0.0124(8) 0.0124(8) -0.0001(7) 0.0018(7) 0.0030(7)
O2 0.0158(9) 0.0125(8) 0.0131(8) 0.0003(7) 0.0046(7) 0.0024(7)
O3 0.0093(8) 0.0199(9) 0.0114(8) -0.0039(7) 0.0013(7) -0.0063(7)
O4 0.0130(9) 0.0308(11) 0.0183(9) -0.0106(8) 0.0081(7) -0.0096(8)
O5 0.0095(8) 0.0138(8) 0.0073(8) 0.0002(6) 0.0022(6) -0.0024(6)
O6 0.0101(8) 0.0188(9) 0.0101(8) -0.0039(7) 0.0039(6) -0.0026(7)
O7 0.0072(8) 0.0223(9) 0.0104(8) -0.0018(7) 0.0028(6) -0.0058(7)
O8 0.0101(8) 0.0136(8) 0.0087(8) -0.0013(6) 0.0023(6) -0.0033(6)
O9 0.0252(12) 0.0551(16) 0.0271(12) 0.0190(11) -0.0089(10) -0.0147(11)
N1 0.0118(11) 0.0163(11) 0.0194(11) -0.0002(8) 0.0038(9) 0.0017(9)
C1 0.0088(11) 0.0124(11) 0.0091(10) -0.0016(8) 0.0024(9) -0.0009(8)
C2 0.0089(11) 0.0114(10) 0.0078(10) -0.0017(8) 0.0022(8) -0.0012(8)
C3 0.0101(11) 0.0143(11) 0.0100(11) -0.0016(9) 0.0022(9) 0.0011(9)
C4 0.0103(11) 0.0073(10) 0.0104(10) -0.0003(8) 0.0033(9) -0.0023(8)
C5 0.0125(12) 0.0150(11) 0.0097(11) -0.0049(9) 0.0032(9) -0.0037(9)
C6 0.0092(11) 0.0122(11) 0.0094(11) -0.0009(9) 0.0004(9) -0.0007(8)
C7 0.0116(12) 0.0164(12) 0.0098(11) 0.0014(9) 0.0000(9) -0.0054(9)
C8 0.0102(12) 0.0200(12) 0.0097(11) -0.0019(9) -0.0006(9) -0.0079(9)
C9 0.0118(12) 0.0347(16) 0.0144(12) -0.0040(11) 0.0022(10) -0.0124(11)
C10 0.0102(13) 0.0413(17) 0.0198(14) 0.0039(12) -0.0027(10) -0.0142(12)
C11 0.0188(14) 0.0308(16) 0.0189(13) 0.0120(12) -0.0036(10) -0.0092(11)
C12 0.0192(13) 0.0212(13) 0.0142(12) 0.0067(10) -0.0014(10) -0.0053(10)
C13 0.0114(11) 0.0165(12) 0.0084(11) -0.0027(9) 0.0021(9) -0.0034(9)
C14 0.0130(12) 0.0112(11) 0.0053(10) -0.0003(9) -0.0020(8) -0.0014(8)
C15 0.0133(12) 0.0157(12) 0.0105(11) -0.0014(9) 0.0025(9) 0.0012(9)
C16 0.0155(13) 0.0196(13) 0.0155(12) 0.0038(10) 0.0063(10) -0.0018(10)
C17 0.0211(14) 0.0136(12) 0.0169(12) 0.0016(10) 0.0036(10) -0.0023(10)
C18 0.0194(13) 0.0134(12) 0.0148(12) -0.0058(10) 0.0049(10) -0.0021(9)
C19 0.0082(11) 0.0101(10) 0.0065(10) -0.0004(8) 0.0033(8) 0.0002(8)
C20 0.0106(11) 0.0082(10) 0.0072(10) 0.0005(8) 0.0025(8) 0.0008(8)
C21 0.0090(11) 0.0120(11) 0.0107(11) -0.0025(9) 0.0027(9) -0.0013(9)
C22 0.0166(12) 0.0080(10) 0.0102(11) -0.0024(9) 0.0034(9) -0.0008(8)
C23 0.0164(12) 0.0106(11) 0.0103(11) -0.0014(9) 0.0025(9) 0.0015(9)
C24 0.0176(13) 0.0140(12) 0.0161(12) 0.0006(10) -0.0010(10) 0.0018(9)
C25 0.0302(16) 0.0146(12) 0.0144(12) -0.0007(11) -0.0050(11) 0.0040(10)
C26 0.0342(16) 0.0177(13) 0.0129(12) -0.0025(11) 0.0051(11) 0.0056(10)
C27 0.0221(14) 0.0136(12) 0.0161(12) -0.0031(10) 0.0082(10) 0.0004(9)
C28 0.0270(16) 0.0148(13) 0.0332(16) 0.0003(11) 0.0112(13) 0.0004(11)
C29 0.0224(14) 0.0180(13) 0.0242(14) 0.0003(11) 0.0044(11) -0.0029(11)

loop_
_atom_type_symbol
_atom_type_description
_atom_type_scat_dispersion_real
_atom_type_scat_dispersion_imag
_atom_type_scat_source
C C 0.0033 0.0016 'International Tables Vol C Tables 4.2.6.8 and 6.1.1.4'
H H 0.0000 0.0000 'International Tables Vol C Tables 4.2.6.8 and 6.1.1.4'
N N 0.0061 0.0033 'International Tables Vol C Tables 4.2.6.8 and 6.1.1.4'
O O 0.0106 0.0060 'International Tables Vol C Tables 4.2.6.8 and 6.1.1.4'
U U -9.6767 9.6646 'International Tables Vol C Tables 4.2.6.8 and 6.1.1.4'

loop_
_geom_angle_atom_site_label_1
_geom_angle_atom_site_label_2
_geom_angle_atom_site_label_3
_geom_angle_site_symmetry_1
_geom_angle_site_symmetry_3
_geom_angle
_geom_angle_publ_flag
O2 U1 O1 . . 179.10(8) ?
O2 U1 O3 . . 92.94(7) ?
O1 U1 O3 . . 86.49(7) ?
O2 U1 O5 . . 86.96(7) ?
O1 U1 O5 . . 92.24(7) ?
O3 U1 O5 . . 78.77(6) ?
O2 U1 O6 . 7_556 92.06(7) ?
O1 U1 O6 . 7_556 88.17(7) ?
O3 U1 O6 . 7_556 154.82(6) ?
O5 U1 O6 . 7_556 76.87(6) ?
O2 U1 O7 . . 88.32(7) ?
O1 U1 O7 . . 92.58(7) ?
O3 U1 O7 . . 126.35(6) ?
O5 U1 O7 . . 154.67(6) ?
O6 U1 O7 7_556 . 78.44(6) ?
O2 U1 O8 . . 93.22(7) ?
O1 U1 O8 . . 87.29(7) ?
O3 U1 O8 . . 73.99(6) ?
O5 U1 O8 . . 152.74(6) ?
O6 U1 O8 7_556 . 130.31(6) ?
O7 U1 O8 . . 52.41(5) ?
C3 O3 U1 . . 145.18(16) ?
C4 O5 U1 . . 134.18(15) ?
C4 O6 U1 . 7_556 135.67(16) ?
C20 O7 U1 . . 95.79(14) ?
C20 O8 U1 . . 91.74(13) ?
H9A O9 H9B . . 107.2(16) ?
C28 N1 C29 . . 113.5(2) ?
C28 N1 H1A . . 109.3(19) ?
C29 N1 H1A . . 105.(2) ?
C28 N1 H1B . . 110.(2) ?
C29 N1 H1B . . 111.(2) ?
H1A N1 H1B . . 108.5(14) ?
C3 C1 C2 . . 111.91(19) ?
C3 C1 C5 . . 112.30(19) ?
C2 C1 C5 . . 108.97(19) ?
C3 C1 H1 . . 107.800000 ?
C2 C1 H1 . . 107.800000 ?
C5 C1 H1 . . 107.800000 ?
C4 C2 C6 . . 113.94(19) ?
C4 C2 C1 . . 112.56(19) ?
C6 C2 C1 . . 109.82(19) ?
C4 C2 H2 . . 106.700000 ?
C6 C2 H2 . . 106.700000 ?
C1 C2 H2 . . 106.700000 ?
O4 C3 O3 . . 123.0(2) ?
O4 C3 C1 . . 120.1(2) ?
O3 C3 C1 . . 116.9(2) ?
O6 C4 O5 . . 123.8(2) ?
O6 C4 C2 . . 118.7(2) ?
O5 C4 C2 . . 117.5(2) ?
C8 C5 C13 . . 107.9(2) ?
C8 C5 C1 . . 106.52(19) ?
C13 C5 C1 . . 105.71(19) ?
C8 C5 H5 . . 112.100000 ?
C13 C5 H5 . . 112.100000 ?
C1 C5 H5 . . 112.100000 ?
C7 C6 C14 . . 108.4(2) ?
C7 C6 C2 . . 104.08(18) ?
C14 C6 C2 . . 107.39(19) ?
C7 C6 H6 . . 112.200000 ?
C14 C6 H6 . . 112.200000 ?
C2 C6 H6 . . 112.200000 ?
C12 C7 C8 . . 120.1(2) ?
C12 C7 C6 . . 126.3(2) ?
C8 C7 C6 . . 113.4(2) ?
C9 C8 C7 . . 120.1(3) ?
C9 C8 C5 . . 126.4(2) ?
C7 C8 C5 . . 113.4(2) ?
C10 C9 C8 . . 119.5(3) ?
C10 C9 H9 . . 120.300000 ?
C8 C9 H9 . . 120.300000 ?
C9 C10 C11 . . 120.7(3) ?
C9 C10 H10 . . 119.700000 ?
C11 C10 H10 . . 119.700000 ?
C10 C11 C12 . . 120.3(3) ?
C10 C11 H11 . . 119.900000 ?
C12 C11 H11 . . 119.900000 ?
C7 C12 C11 . . 119.2(3) ?
C7 C12 H12 . . 120.400000 ?
C11 C12 H12 . . 120.400000 ?
C18 C13 C14 . . 120.4(2) ?
C18 C13 C5 . . 126.1(2) ?
C14 C13 C5 . . 113.5(2) ?
C15 C14 C13 . . 120.6(2) ?
C15 C14 C6 . . 126.3(2) ?
C13 C14 C6 . . 113.1(2) ?
C14 C15 C16 . . 118.8(2) ?
C14 C15 H15 . . 120.600000 ?
C16 C15 H15 . . 120.600000 ?
C17 C16 C15 . . 120.6(2) ?
C17 C16 H16 . . 119.700000 ?
C15 C16 H16 . . 119.700000 ?
C16 C17 C18 . . 120.5(2) ?
C16 C17 H17 . . 119.700000 ?
C18 C17 H17 . . 119.700000 ?
C13 C18 C17 . . 119.0(2) ?
C13 C18 H18 . . 120.500000 ?
C17 C18 H18 . . 120.500000 ?
C20 C19 C19 . 2_655 115.8(2) ?
C20 C19 C21 . . 106.20(17) ?
C19 C19 C21 2_655 . 109.43(12) ?
C20 C19 H19 . . 108.400000 ?
C19 C19 H19 2_655 . 108.400000 ?
C21 C19 H19 . . 108.400000 ?
O8 C20 O7 . . 119.9(2) ?
O8 C20 C19 . . 122.8(2) ?
O7 C20 C19 . . 117.2(2) ?
C22 C21 C23 . 2_655 108.74(19) ?
C22 C21 C19 . . 105.49(19) ?
C23 C21 C19 2_655 . 105.75(18) ?
C22 C21 H21 . . 112.100000 ?
C23 C21 H21 2_655 . 112.100000 ?
C19 C21 H21 . . 112.100000 ?
C27 C22 C23 . . 119.9(2) ?
C27 C22 C21 . . 126.3(2) ?
C23 C22 C21 . . 113.7(2) ?
C24 C23 C22 . . 120.6(2) ?
C24 C23 C21 . 2_655 126.3(2) ?
C22 C23 C21 . 2_655 113.0(2) ?
C23 C24 C25 . . 119.0(3) ?
C23 C24 H24 . . 120.500000 ?
C25 C24 H24 . . 120.500000 ?
C26 C25 C24 . . 120.4(3) ?
C26 C25 H25 . . 119.800000 ?
C24 C25 H25 . . 119.800000 ?
C25 C26 C27 . . 120.5(2) ?
C25 C26 H26 . . 119.800000 ?
C27 C26 H26 . . 119.800000 ?
C22 C27 C26 . . 119.5(3) ?
C22 C27 H27 . . 120.300000 ?
C26 C27 H27 . . 120.300000 ?
N1 C28 H28A . . 109.500000 ?
N1 C28 H28B . . 109.500000 ?
H28A C28 H28B . . 109.500000 ?
N1 C28 H28C . . 109.500000 ?
H28A C28 H28C . . 109.500000 ?
H28B C28 H28C . . 109.500000 ?
N1 C29 H29A . . 109.500000 ?
N1 C29 H29B . . 109.500000 ?
H29A C29 H29B . . 109.500000 ?
N1 C29 H29C . . 109.500000 ?
H29A C29 H29C . . 109.500000 ?
H29B C29 H29C . . 109.500000 ?

loop_
_geom_bond_atom_site_label_1
_geom_bond_atom_site_label_2
_geom_bond_site_symmetry_2
_geom_bond_distance
_geom_bond_publ_flag
U1 O2 . 1.7740(17) ?
U1 O1 . 1.7811(17) ?
U1 O3 . 2.3354(17) ?
U1 O5 . 2.3499(16) ?
U1 O6 7_556 2.3656(17) ?
U1 O7 . 2.4368(17) ?
U1 O8 . 2.5298(16) ?
O3 C3 . 1.288(3) ?
O4 C3 . 1.231(3) ?
O5 C4 . 1.270(3) ?
O6 C4 . 1.265(3) ?
O7 C20 . 1.273(3) ?
O8 C20 . 1.262(3) ?
O9 H9A . 0.838(10) ?
O9 H9B . 0.839(10) ?
N1 C28 . 1.483(3) ?
N1 C29 . 1.484(3) ?
N1 H1A . 0.897(9) ?
N1 H1B . 0.898(9) ?
C1 C3 . 1.521(3) ?
C1 C2 . 1.562(3) ?
C1 C5 . 1.563(3) ?
C1 H1 . 1.000000 ?
C2 C4 . 1.512(3) ?
C2 C6 . 1.552(3) ?
C2 H2 . 1.000000 ?
C5 C8 . 1.513(4) ?
C5 C13 . 1.514(3) ?
C5 H5 . 1.000000 ?
C6 C7 . 1.513(3) ?
C6 C14 . 1.523(3) ?
C6 H6 . 1.000000 ?
C7 C12 . 1.396(4) ?
C7 C8 . 1.398(4) ?
C8 C9 . 1.395(4) ?
C9 C10 . 1.386(4) ?
C9 H9 . 0.950000 ?
C10 C11 . 1.387(4) ?
C10 H10 . 0.950000 ?
C11 C12 . 1.397(4) ?
C11 H11 . 0.950000 ?
C12 H12 . 0.950000 ?
C13 C18 . 1.390(3) ?
C13 C14 . 1.398(3) ?
C14 C15 . 1.386(3) ?
C15 C16 . 1.398(4) ?
C15 H15 . 0.950000 ?
C16 C17 . 1.385(4) ?
C16 H16 . 0.950000 ?
C17 C18 . 1.395(4) ?
C17 H17 . 0.950000 ?
C18 H18 . 0.950000 ?
C19 C20 . 1.524(3) ?
C19 C19 2_655 1.550(4) ?
C19 C21 . 1.579(3) ?
C19 H19 . 1.000000 ?
C21 C22 . 1.511(3) ?
C21 C23 2_655 1.513(3) ?
C21 H21 . 1.000000 ?
C22 C27 . 1.392(3) ?
C22 C23 . 1.399(3) ?
C23 C24 . 1.390(4) ?
C24 C25 . 1.399(4) ?
C24 H24 . 0.950000 ?
C25 C26 . 1.386(4) ?
C25 H25 . 0.950000 ?
C26 C27 . 1.394(4) ?
C26 H26 . 0.950000 ?
C27 H27 . 0.950000 ?
C28 H28A . 0.980000 ?
C28 H28B . 0.980000 ?
C28 H28C . 0.980000 ?
C29 H29A . 0.980000 ?
C29 H29B . 0.980000 ?
C29 H29C . 0.980000 ?

loop_
_geom_hbond_atom_site_label_D
_geom_hbond_atom_site_label_H
_geom_hbond_atom_site_label_A
_geom_hbond_site_symmetry_A
_geom_hbond_distance_DH
_geom_hbond_distance_HA
_geom_hbond_distance_DA
_geom_hbond_angle_DHA
_geom_hbond_publ_flag
O9 H9A O3 . 0.838(10) 2.047(14) 2.874(3) 169.(4) ?
N1 H1A O4 . 0.897(9) 1.814(15) 2.666(3) 158.(3) ?
N1 H1B O9 7_656 0.898(9) 1.892(14) 2.746(3) 158.(3) ?
